data_4062270
loop_
_publ_author_name
'Vicente, Jos\'e'
'Chicote, Mar\'ia-Teresa'
'Alvarez-Falc\'on, Miguel M.'
'Fox, Mark A.'
'Bautista, Delia'

_publ_section_title
;
 Alkynyl Gold(I) Rigid-Rod Molecules from
 1,12-Bis(ethynyl)-1,12-dicarba-closo-dodecaborane(12)
;
_journal_issue 23
_journal_name_full Organometallics
_journal_page_first 4792
_journal_page_last 4797
_journal_paper_doi 10.1021/om0304311
_journal_volume 22
_journal_year 2003
_chemical_formula_sum 'C49 H53 Au B20 Cl3 N P2'
_chemical_formula_weight 1237.38
_space_group_IT_number 14
_symmetry_cell_setting monoclinic
_symmetry_space_group_name_Hall '-P 2ybc'
_symmetry_space_group_name_H-M 'P 1 21/c 1'
_cell_angle_alpha 90.00
_cell_angle_beta 91.6690(10)
_cell_angle_gamma 90.00
_cell_formula_units_Z 4
_cell_length_a 22.9998(15)
_cell_length_b 14.5902(10)
_cell_length_c 17.1371(11)
_cell_measurement_temperature 100(2)
_cell_volume 5748.3(7)
_diffrn_ambient_temperature 100(2)
_exptl_crystal_density_diffrn 1.430
_cod_original_sg_symbol_H-M 'P 21/c'
_cod_database_code 4062270

loop_
_symmetry_equiv_pos_as_xyz
'x, y, z'
'-x, y+1/2, -z+1/2'
'-x, -y, -z'
'x, -y-1/2, z-1/2'

loop_
_atom_site_label
_atom_site_type_symbol
_atom_site_fract_x
_atom_site_fract_y
_atom_site_fract_z
_atom_site_U_iso_or_equiv
_atom_site_adp_type
_atom_site_occupancy
_atom_site_symmetry_multiplicity
_atom_site_calc_flag
_atom_site_refinement_flags
_atom_site_disorder_assembly
_atom_site_disorder_group
Au1 Au 0.748363(12) 0.76286(2) 0.264343(18) 0.02990(11) Uani 1 1 d . . .
N1 N 0.2520(2) 0.9033(4) 1.0008(3) 0.0242(14) Uani 1 1 d . . .
P1 P 0.30950(8) 0.93346(12) 1.04519(10) 0.0174(4) Uani 1 1 d . . .
P2 P 0.19464(8) 0.92723(12) 0.95264(10) 0.0179(4) Uani 1 1 d . . .
B2 B 0.5813(4) 1.0518(6) 0.2276(6) 0.032(2) Uani 1 1 d . . .
H2 H 0.6128 1.0762 0.1835 0.039 Uiso 1 1 calc R . .
B3 B 0.5419(4) 0.9480(6) 0.2145(5) 0.029(2) Uani 1 1 d . . .
H3 H 0.5476 0.9045 0.1615 0.035 Uiso 1 1 calc R . .
B4 B 0.5314(4) 0.8988(6) 0.3078(5) 0.031(2) Uani 1 1 d . . .
H4 H 0.5300 0.8226 0.3161 0.037 Uiso 1 1 calc R . .
B5 B 0.5635(4) 0.9724(6) 0.3790(5) 0.032(2) Uani 1 1 d . . .
H5 H 0.5835 0.9448 0.4345 0.038 Uiso 1 1 calc R . .
B6 B 0.5940(4) 1.0675(6) 0.3293(5) 0.034(2) Uani 1 1 d . . .
H6 H 0.6344 1.1031 0.3516 0.040 Uiso 1 1 calc R . .
B7 B 0.5045(4) 1.0536(7) 0.2104(5) 0.033(2) Uani 1 1 d . . .
H7 H 0.4840 1.0808 0.1549 0.040 Uiso 1 1 calc R . .
B8 B 0.5370(4) 1.1281(6) 0.2824(6) 0.035(2) Uani 1 1 d . . .
H8 H 0.5380 1.2042 0.2742 0.042 Uiso 1 1 calc R . .
B9 B 0.5270(4) 1.0792(6) 0.3761(5) 0.033(2) Uani 1 1 d . . .
H9 H 0.5217 1.1226 0.4293 0.040 Uiso 1 1 calc R . .
B10 B 0.4878(4) 0.9737(6) 0.3620(6) 0.032(2) Uani 1 1 d . . .
H10 H 0.4564 0.9483 0.4059 0.038 Uiso 1 1 calc R . .
B11 B 0.4744(4) 0.9591(7) 0.2592(5) 0.035(2) Uani 1 1 d . . .
H11 H 0.4341 0.9244 0.2358 0.042 Uiso 1 1 calc R . .
B12 B 0.9086(4) 0.4621(6) 0.2874(5) 0.030(2) Uani 1 1 d . . .
H12 H 0.8782 0.4397 0.3334 0.036 Uiso 1 1 calc R . .
B13 B 0.8904(4) 0.4512(6) 0.1858(5) 0.034(2) Uani 1 1 d . . .
H13 H 0.8477 0.4219 0.1652 0.041 Uiso 1 1 calc R . .
B14 B 0.9241(4) 0.5429(6) 0.1361(5) 0.030(2) Uani 1 1 d . . .
H14 H 0.9039 0.5741 0.0821 0.036 Uiso 1 1 calc R . .
B15 B 0.9614(4) 0.6106(6) 0.2058(5) 0.030(2) Uani 1 1 d . . .
H15 H 0.9655 0.6866 0.1985 0.036 Uiso 1 1 calc R . .
B16 B 0.9531(4) 0.5606(7) 0.2992(5) 0.033(2) Uani 1 1 d . . .
H16 H 0.9520 0.6033 0.3534 0.039 Uiso 1 1 calc R . .
B17 B 0.9844(4) 0.4519(7) 0.2996(6) 0.039(2) Uani 1 1 d . . .
H17 H 1.0051 0.4215 0.3536 0.047 Uiso 1 1 calc R . .
B18 B 1.0177(4) 0.5437(7) 0.2485(5) 0.034(2) Uani 1 1 d . . .
H18 H 1.0604 0.5737 0.2687 0.041 Uiso 1 1 calc R . .
B19 B 0.9996(4) 0.5317(6) 0.1473(5) 0.031(2) Uani 1 1 d . . .
H19 H 1.0302 0.5536 0.1013 0.038 Uiso 1 1 calc R . .
B20 B 0.9548(4) 0.4325(6) 0.1362(5) 0.035(2) Uani 1 1 d . . .
H20 H 0.9557 0.3889 0.0824 0.042 Uiso 1 1 calc R . .
B21 B 0.9463(4) 0.3826(6) 0.2283(6) 0.035(2) Uani 1 1 d . . .
H21 H 0.9421 0.3066 0.2353 0.042 Uiso 1 1 calc R . .
C1 C 0.5926(3) 0.9599(5) 0.2899(4) 0.0253(17) Uani 1 1 d . . .
C2 C 0.6464(3) 0.9076(5) 0.2832(4) 0.0310(19) Uani 1 1 d . . .
C3 C 0.6875(3) 0.8588(5) 0.2784(4) 0.0244(17) Uani 1 1 d . . .
C4 C 0.4766(3) 1.0665(5) 0.3013(4) 0.0270(18) Uani 1 1 d . . .
C5 C 0.4197(4) 1.1133(6) 0.3060(4) 0.037(2) Uani 1 1 d . . .
C6 C 0.3756(4) 1.1438(7) 0.3079(5) 0.055(3) Uani 1 1 d . . .
H6A H 0.3378 1.1699 0.3095 0.066 Uiso 1 1 calc R . .
C11 C 0.8982(3) 0.5572(5) 0.2280(4) 0.0276(18) Uani 1 1 d . . .
C12 C 0.8468(3) 0.6152(5) 0.2397(4) 0.0259(17) Uani 1 1 d . . .
C13 C 0.8078(3) 0.6651(5) 0.2478(4) 0.0232(16) Uani 1 1 d . . .
C14 C 1.0088(3) 0.4380(5) 0.2060(4) 0.0272(18) Uani 1 1 d . . .
C15 C 1.0605(4) 0.3822(6) 0.1978(4) 0.037(2) Uani 1 1 d . . .
C16 C 1.0995(4) 0.3394(6) 0.1939(5) 0.041(2) Uani 1 1 d . . .
H16A H 1.1333 0.3023 0.1905 0.050 Uiso 1 1 calc R . .
C21 C 0.2003(3) 0.8951(4) 0.8524(4) 0.0203(16) Uani 1 1 d D . .
C22 C 0.1754(3) 0.8155(5) 0.8233(4) 0.0242(17) Uani 1 1 d D . .
H22 H 0.1526 0.7782 0.8560 0.029 Uiso 1 1 calc R . .
C23 C 0.1834(3) 0.7899(5) 0.7470(4) 0.036(2) Uani 1 1 d D . .
H23 H 0.1660 0.7352 0.7275 0.043 Uiso 1 1 calc R . .
C24 C 0.2166(3) 0.8427(5) 0.6987(4) 0.034(2) Uani 1 1 d D . .
H24 H 0.2217 0.8247 0.6461 0.041 Uiso 1 1 calc R . .
C25 C 0.2419(3) 0.9213(6) 0.7269(4) 0.037(2) Uani 1 1 d D . .
H25 H 0.2650 0.9574 0.6937 0.044 Uiso 1 1 calc R . .
C26 C 0.2343(3) 0.9486(5) 0.8033(4) 0.0261(18) Uani 1 1 d D . .
H26 H 0.2521 1.0033 0.8223 0.031 Uiso 1 1 calc R . .
C31 C 0.1735(3) 1.0450(5) 0.9578(4) 0.0201(16) Uani 1 1 d D . .
C32 C 0.1500(3) 1.0933(5) 0.8936(4) 0.0287(18) Uani 1 1 d D . .
H32 H 0.1475 1.0656 0.8434 0.034 Uiso 1 1 calc R . .
C33 C 0.1307(3) 1.1822(5) 0.9046(5) 0.037(2) Uani 1 1 d D . .
H33 H 0.1154 1.2157 0.8611 0.044 Uiso 1 1 calc R . .
C34 C 0.1330(3) 1.2229(5) 0.9761(4) 0.034(2) Uani 1 1 d D . .
H34 H 0.1191 1.2837 0.9823 0.041 Uiso 1 1 calc R . .
C35 C 0.1557(3) 1.1750(5) 1.0398(5) 0.038(2) Uani 1 1 d D . .
H35 H 0.1574 1.2029 1.0899 0.046 Uiso 1 1 calc R . .
C36 C 0.1758(3) 1.0869(5) 1.0304(4) 0.0285(18) Uani 1 1 d D . .
H36 H 0.1914 1.0544 1.0743 0.034 Uiso 1 1 calc R . .
C41 C 0.1347(3) 0.8628(4) 0.9906(4) 0.0190(15) Uani 1 1 d D . .
C42 C 0.1450(3) 0.7865(5) 1.0357(4) 0.033(2) Uani 1 1 d D . .
H42 H 0.1838 0.7691 1.0490 0.039 Uiso 1 1 calc R . .
C43 C 0.0993(3) 0.7348(5) 1.0617(5) 0.042(2) Uani 1 1 d D . .
H43 H 0.1067 0.6816 1.0924 0.050 Uiso 1 1 calc R . .
C44 C 0.0422(3) 0.7604(5) 1.0434(4) 0.0340(19) Uani 1 1 d D . .
H44 H 0.0105 0.7258 1.0621 0.041 Uiso 1 1 calc R . .
C45 C 0.0325(3) 0.8368(5) 0.9975(4) 0.035(2) Uani 1 1 d D . .
H45 H -0.0062 0.8543 0.9837 0.042 Uiso 1 1 calc R . .
C46 C 0.0778(3) 0.8879(5) 0.9716(4) 0.0295(18) Uani 1 1 d D . .
H46 H 0.0704 0.9407 0.9404 0.035 Uiso 1 1 calc R . .
C51 C 0.3292(3) 1.0514(4) 1.0330(3) 0.0163(15) Uani 1 1 d D . .
C52 C 0.3476(3) 1.1101(5) 1.0936(4) 0.0283(18) Uani 1 1 d D . .
H52 H 0.3481 1.0887 1.1460 0.034 Uiso 1 1 calc R . .
C53 C 0.3649(3) 1.1978(5) 1.0782(5) 0.0331(19) Uani 1 1 d D . .
H53 H 0.3770 1.2369 1.1199 0.040 Uiso 1 1 calc R . .
C54 C 0.3651(3) 1.2302(5) 1.0019(5) 0.035(2) Uani 1 1 d D . .
H54 H 0.3767 1.2914 0.9916 0.042 Uiso 1 1 calc R . .
C55 C 0.3481(3) 1.1724(5) 0.9409(5) 0.039(2) Uani 1 1 d D . .
H55 H 0.3487 1.1934 0.8884 0.046 Uiso 1 1 calc R . .
C56 C 0.3304(3) 1.0847(5) 0.9571(4) 0.0287(18) Uani 1 1 d D . .
H56 H 0.3186 1.0456 0.9152 0.034 Uiso 1 1 calc R . .
C61 C 0.3701(3) 0.8704(4) 1.0085(4) 0.0181(15) Uani 1 1 d D . .
C62 C 0.4270(3) 0.8974(5) 1.0305(4) 0.0283(18) Uani 1 1 d D . .
H62 H 0.4331 0.9492 1.0633 0.034 Uiso 1 1 calc R . .
C63 C 0.4737(3) 0.8488(5) 1.0046(4) 0.0333(19) Uani 1 1 d D . .
H63 H 0.5121 0.8675 1.0191 0.040 Uiso 1 1 calc R . .
C64 C 0.4649(3) 0.7722(5) 0.9573(4) 0.0301(18) Uani 1 1 d D . .
H64 H 0.4973 0.7384 0.9398 0.036 Uiso 1 1 calc R . .
C65 C 0.4091(3) 0.7455(5) 0.9358(4) 0.038(2) Uani 1 1 d D . .
H65 H 0.4032 0.6932 0.9035 0.046 Uiso 1 1 calc R . .
C66 C 0.3616(3) 0.7946(5) 0.9611(4) 0.0321(19) Uani 1 1 d D . .
H66 H 0.3233 0.7762 0.9459 0.039 Uiso 1 1 calc R . .
C71 C 0.3065(3) 0.9065(4) 1.1473(4) 0.0184(15) Uani 1 1 d D . .
C72 C 0.3320(3) 0.8278(5) 1.1764(4) 0.0209(16) Uani 1 1 d D . .
H72 H 0.3530 0.7889 1.1428 0.025 Uiso 1 1 calc R . .
C73 C 0.3271(3) 0.8050(5) 1.2550(4) 0.0305(18) Uani 1 1 d D . .
H73 H 0.3436 0.7496 1.2747 0.037 Uiso 1 1 calc R . .
C74 C 0.2984(3) 0.8626(5) 1.3038(4) 0.0311(19) Uani 1 1 d D . .
H74 H 0.2961 0.8477 1.3576 0.037 Uiso 1 1 calc R . .
C75 C 0.2728(3) 0.9413(5) 1.2761(4) 0.0327(19) Uani 1 1 d D . .
H75 H 0.2531 0.9807 1.3106 0.039 Uiso 1 1 calc R . .
C76 C 0.2758(3) 0.9633(5) 1.1974(4) 0.0235(17) Uani 1 1 d D . .
H76 H 0.2570 1.0169 1.1776 0.028 Uiso 1 1 calc R . .
C99 C 0.2528(5) 0.0785(10) 0.5289(7) 0.043(5) Uiso 0.555(15) 1 d PD A 1
H99 H 0.2777 0.1196 0.5624 0.052 Uiso 0.555(15) 1 calc PR A 1
Cl1 Cl 0.18435(17) 0.0592(4) 0.5719(2) 0.0322(16) Uiso 0.555(15) 1 d PD A 1
Cl2 Cl 0.2895(3) -0.0302(6) 0.5109(3) 0.070(2) Uiso 0.555(15) 1 d PD A 1
Cl3 Cl 0.2409(3) 0.1268(5) 0.4343(3) 0.0439(17) Uiso 0.555(15) 1 d PD A 1
C99' C 0.2480(6) 0.0472(10) 0.5312(9) 0.031(5) Uiso 0.445(15) 1 d PD A 2
H99' H 0.2724 0.0782 0.5726 0.037 Uiso 0.445(15) 1 calc PR A 2
Cl1' Cl 0.1774(4) 0.0266(10) 0.5615(6) 0.103(3) Uiso 0.445(15) 1 d PD A 2
Cl2' Cl 0.2717(3) -0.0662(6) 0.5133(3) 0.051(2) Uiso 0.445(15) 1 d PD A 2
Cl3' Cl 0.2476(4) 0.1066(7) 0.4437(6) 0.071(3) Uiso 0.445(15) 1 d PD A 2

loop_
_atom_site_aniso_label
_atom_site_aniso_U_11
_atom_site_aniso_U_22
_atom_site_aniso_U_33
_atom_site_aniso_U_23
_atom_site_aniso_U_13
_atom_site_aniso_U_12
Au1 0.02451(17) 0.03026(18) 0.03477(19) 0.00720(15) -0.00176(12) 0.00071(14)
N1 0.026(3) 0.017(3) 0.028(4) 0.000(2) -0.018(3) 0.001(2)
P1 0.0215(10) 0.0196(10) 0.0108(9) -0.0018(7) -0.0058(7) 0.0030(7)
P2 0.0218(10) 0.0195(10) 0.0120(9) 0.0027(7) -0.0071(7) -0.0015(7)
B2 0.030(5) 0.031(5) 0.036(6) 0.014(4) 0.001(4) 0.000(4)
B3 0.022(5) 0.043(6) 0.022(5) -0.005(4) -0.001(4) -0.007(4)
B4 0.027(5) 0.027(5) 0.037(6) 0.001(4) 0.006(4) -0.001(4)
B5 0.038(6) 0.033(6) 0.024(5) 0.001(4) -0.003(4) 0.001(4)
B6 0.033(5) 0.033(6) 0.035(6) 0.006(4) -0.010(4) -0.003(4)
B7 0.023(5) 0.055(7) 0.022(5) 0.004(4) -0.001(4) 0.005(4)
B8 0.035(5) 0.025(5) 0.043(6) 0.004(4) -0.009(4) -0.002(4)
B9 0.031(5) 0.036(6) 0.031(5) -0.006(4) -0.013(4) -0.002(4)
B10 0.029(5) 0.027(5) 0.039(6) -0.004(4) 0.003(4) 0.001(4)
B11 0.029(5) 0.041(6) 0.034(6) -0.008(4) -0.005(4) -0.001(4)
B12 0.029(5) 0.037(6) 0.024(5) 0.011(4) 0.007(4) 0.001(4)
B13 0.033(5) 0.031(6) 0.039(6) -0.006(4) -0.005(4) -0.005(4)
B14 0.035(5) 0.031(5) 0.023(5) 0.002(4) -0.001(4) 0.002(4)
B15 0.032(5) 0.026(5) 0.032(5) 0.002(4) 0.008(4) 0.000(4)
B16 0.021(5) 0.050(6) 0.027(5) -0.015(4) -0.005(4) 0.002(4)
B17 0.037(6) 0.050(7) 0.030(6) 0.010(5) 0.001(5) 0.003(5)
B18 0.028(5) 0.041(6) 0.033(6) -0.002(4) 0.000(4) -0.005(4)
B19 0.037(5) 0.032(5) 0.026(5) 0.004(4) 0.006(4) 0.005(4)
B20 0.035(5) 0.038(6) 0.031(6) -0.011(4) -0.012(4) 0.002(4)
B21 0.040(6) 0.024(5) 0.042(6) 0.006(4) 0.004(5) -0.007(4)
C1 0.018(4) 0.024(4) 0.034(5) 0.003(3) -0.004(3) -0.006(3)
C2 0.035(5) 0.030(5) 0.029(5) 0.010(3) 0.000(4) -0.009(4)
C3 0.024(4) 0.028(4) 0.021(4) 0.007(3) 0.001(3) 0.002(3)
C4 0.023(4) 0.036(5) 0.023(4) -0.001(3) -0.004(3) 0.000(3)
C5 0.045(6) 0.045(6) 0.019(5) -0.010(4) -0.010(4) -0.001(4)
C6 0.056(6) 0.073(7) 0.035(6) -0.022(5) -0.026(5) 0.035(5)
C11 0.025(4) 0.030(5) 0.028(5) 0.006(3) -0.002(3) -0.005(3)
C12 0.031(4) 0.031(5) 0.016(4) 0.004(3) -0.001(3) -0.006(4)
C13 0.024(4) 0.021(4) 0.025(4) 0.008(3) 0.001(3) -0.003(3)
C14 0.030(4) 0.028(5) 0.024(4) 0.006(3) -0.002(3) 0.000(3)
C15 0.052(6) 0.043(6) 0.018(5) 0.006(4) -0.003(4) 0.004(5)
C16 0.044(5) 0.052(6) 0.028(5) 0.002(4) 0.001(4) 0.022(5)
C21 0.016(4) 0.029(4) 0.015(4) 0.001(3) -0.005(3) 0.002(3)
C22 0.030(4) 0.032(5) 0.011(4) 0.004(3) 0.000(3) -0.006(3)
C23 0.044(5) 0.029(5) 0.034(5) -0.002(4) -0.006(4) -0.012(4)
C24 0.044(5) 0.045(5) 0.014(4) -0.009(4) -0.001(4) -0.009(4)
C25 0.027(5) 0.059(6) 0.024(5) 0.014(4) -0.003(4) -0.016(4)
C26 0.028(4) 0.035(5) 0.015(4) 0.004(3) -0.010(3) -0.011(3)
C31 0.015(4) 0.026(4) 0.019(4) 0.006(3) -0.004(3) -0.004(3)
C32 0.032(4) 0.033(5) 0.020(4) 0.008(3) -0.010(3) 0.008(3)
C33 0.040(5) 0.039(5) 0.032(5) 0.016(4) -0.008(4) 0.002(4)
C34 0.036(5) 0.017(4) 0.050(6) 0.005(4) -0.002(4) 0.003(3)
C35 0.048(5) 0.038(5) 0.029(5) -0.005(4) -0.003(4) 0.010(4)
C36 0.044(5) 0.028(4) 0.013(4) 0.003(3) -0.006(3) 0.012(4)
C41 0.027(4) 0.022(4) 0.007(4) 0.003(3) -0.005(3) -0.007(3)
C42 0.033(4) 0.032(5) 0.033(5) 0.013(3) -0.010(4) -0.006(4)
C43 0.047(5) 0.040(5) 0.038(5) 0.026(4) -0.006(4) -0.008(4)
C44 0.040(5) 0.042(5) 0.020(4) 0.005(4) 0.004(3) -0.017(4)
C45 0.030(4) 0.044(5) 0.031(5) 0.004(4) -0.005(4) -0.007(4)
C46 0.034(5) 0.035(5) 0.020(4) 0.012(3) -0.003(3) -0.003(4)
C51 0.016(3) 0.022(4) 0.011(4) -0.005(3) -0.001(3) 0.005(3)
C52 0.032(4) 0.032(5) 0.020(4) -0.013(3) -0.002(3) -0.001(3)
C53 0.028(4) 0.025(4) 0.047(6) -0.016(4) 0.002(4) -0.004(3)
C54 0.029(4) 0.016(4) 0.060(6) -0.001(4) -0.002(4) -0.003(3)
C55 0.040(5) 0.036(5) 0.040(5) 0.007(4) -0.007(4) -0.012(4)
C56 0.033(4) 0.027(5) 0.026(4) -0.008(3) -0.008(3) -0.010(3)
C61 0.029(4) 0.016(4) 0.009(4) 0.000(3) -0.003(3) 0.007(3)
C62 0.031(4) 0.028(5) 0.026(4) -0.006(3) 0.005(3) 0.001(3)
C63 0.026(4) 0.044(5) 0.030(5) -0.003(4) -0.002(3) 0.004(4)
C64 0.036(4) 0.038(5) 0.016(4) -0.002(3) 0.004(3) 0.014(4)
C65 0.054(5) 0.034(5) 0.026(4) -0.017(4) -0.009(4) 0.016(4)
C66 0.043(5) 0.029(5) 0.023(4) -0.009(3) -0.010(4) 0.009(4)
C71 0.017(4) 0.025(4) 0.014(4) -0.001(3) -0.001(3) -0.002(3)
C72 0.024(4) 0.026(4) 0.013(4) -0.005(3) 0.000(3) 0.001(3)
C73 0.036(5) 0.029(5) 0.027(5) 0.004(3) -0.002(4) 0.001(4)
C74 0.036(5) 0.041(5) 0.016(4) 0.006(3) 0.002(3) 0.003(4)
C75 0.030(4) 0.048(5) 0.020(4) -0.009(4) 0.007(3) 0.002(4)
C76 0.023(4) 0.035(5) 0.012(4) 0.002(3) 0.002(3) 0.006(3)

loop_
_geom_bond_atom_site_label_1
_geom_bond_atom_site_label_2
_geom_bond_distance
_geom_bond_site_symmetry_2
_geom_bond_publ_flag
Au1 C3 1.999(7) . ?
Au1 C13 2.002(7) . ?
N1 P1 1.569(5) . ?
N1 P2 1.575(5) . ?
P1 C51 1.793(7) . ?
P1 C71 1.796(7) . ?
P1 C61 1.798(7) . ?
P2 C21 1.788(7) . ?
P2 C31 1.789(7) . ?
P2 C41 1.806(7) . ?
B2 C1 1.728(11) . ?
B2 B6 1.773(13) . ?
B2 B3 1.777(12) . ?
B2 B7 1.784(12) . ?
B2 B8 1.794(13) . ?
B3 C1 1.724(11) . ?
B3 B11 1.758(13) . ?
B3 B7 1.765(13) . ?
B3 B4 1.776(12) . ?
B4 C1 1.703(11) . ?
B4 B10 1.765(12) . ?
B4 B11 1.767(13) . ?
B4 B5 1.770(12) . ?
B5 C1 1.695(11) . ?
B5 B10 1.757(12) . ?
B5 B9 1.770(13) . ?
B5 B6 1.783(13) . ?
B6 C1 1.710(12) . ?
B6 B8 1.757(12) . ?
B6 B9 1.767(13) . ?
B7 C4 1.713(11) . ?
B7 B11 1.764(14) . ?
B7 B8 1.792(13) . ?
B8 C4 1.695(11) . ?
B8 B9 1.778(13) . ?
B9 C4 1.713(11) . ?
B9 B10 1.796(12) . ?
B10 C4 1.722(12) . ?
B10 B11 1.792(13) . ?
B11 C4 1.724(12) . ?
B12 C11 1.732(11) . ?
B12 B17 1.756(12) . ?
B12 B16 1.772(13) . ?
B12 B21 1.781(13) . ?
B12 B13 1.786(13) . ?
B13 C11 1.714(11) . ?
B13 B20 1.749(13) . ?
B13 B21 1.769(13) . ?
B13 B14 1.775(13) . ?
B14 C11 1.713(11) . ?
B14 B19 1.749(12) . ?
B14 B15 1.755(12) . ?
B14 B20 1.758(13) . ?
B15 C11 1.704(11) . ?
B15 B18 1.764(13) . ?
B15 B16 1.774(13) . ?
B15 B19 1.775(12) . ?
B16 C11 1.731(11) . ?
B16 B17 1.742(14) . ?
B16 B18 1.760(13) . ?
B17 C14 1.726(12) . ?
B17 B18 1.784(14) . ?
B17 B21 1.794(14) . ?
B18 C14 1.716(12) . ?
B18 B19 1.780(13) . ?
B19 C14 1.707(11) . ?
B19 B20 1.784(13) . ?
B20 C14 1.701(11) . ?
B20 B21 1.755(13) . ?
B21 C14 1.701(11) . ?
C1 C2 1.461(10) . ?
C2 C3 1.188(10) . ?
C4 C5 1.480(11) . ?
C5 C6 1.110(11) . ?
C11 C12 1.472(10) . ?
C12 C13 1.166(9) . ?
C14 C15 1.452(11) . ?
C15 C16 1.097(11) . ?
C21 C22 1.383(8) . ?
C21 C26 1.403(8) . ?
C22 C23 1.377(9) . ?
C23 C24 1.376(9) . ?
C24 C25 1.368(9) . ?
C25 C26 1.384(9) . ?
C31 C36 1.386(8) . ?
C31 C32 1.402(8) . ?
C32 C33 1.386(9) . ?
C33 C34 1.361(9) . ?
C34 C35 1.386(9) . ?
C35 C36 1.377(9) . ?
C41 C42 1.373(8) . ?
C41 C46 1.387(8) . ?
C42 C43 1.378(9) . ?
C43 C44 1.392(10) . ?
C44 C45 1.379(9) . ?
C45 C46 1.365(9) . ?
C51 C56 1.390(8) . ?
C51 C52 1.402(8) . ?
C52 C53 1.369(9) . ?
C53 C54 1.389(9) . ?
C54 C55 1.390(9) . ?
C55 C56 1.374(9) . ?
C61 C66 1.383(8) . ?
C61 C62 1.408(8) . ?
C62 C63 1.370(9) . ?
C63 C64 1.392(9) . ?
C64 C65 1.382(9) . ?
C65 C66 1.387(9) . ?
C71 C72 1.376(8) . ?
C71 C76 1.401(8) . ?
C72 C73 1.397(9) . ?
C73 C74 1.368(9) . ?
C74 C75 1.368(9) . ?
C75 C76 1.391(9) . ?
C99 Cl1 1.779(10) . ?
C99 Cl3 1.781(10) . ?
C99 Cl2 1.827(10) . ?
C99' Cl3' 1.732(12) . ?
C99' Cl1' 1.744(12) . ?
C99' Cl2' 1.771(13) . ?
